data_4080128
loop_
_publ_author_name
'Hamidi, Shima'
'Jende, Lars N.'
'Martin Dietrich, H.'
'Maichle-M\"ossmer, C\"acilia'
'T\"ornroos, Karl W.'
'Deacon, Glen B.'
'Junk, Peter C.'
'Anwander, Reiner'

_publ_section_title
;
 C--H Bond Activation and Isoprene Polymerization by Rare-Earth-Metal
 Tetramethylaluminate Complexes Bearing Formamidinato N-Ancillary Ligands
;
_journal_issue 5
_journal_name_full Organometallics
_journal_page_first 1209
_journal_paper_doi 10.1021/om301010m
_journal_volume 32
_journal_year 2013
_chemical_formula_sum 'C33 H63 N4 O Si4 Y'
_chemical_formula_weight 733.14
_chemical_name_systematic
; 
 ? 
;
_space_group_IT_number 2
_symmetry_cell_setting triclinic
_symmetry_space_group_name_Hall '-P 1'
_symmetry_space_group_name_H-M 'P -1'
_atom_sites_solution_hydrogens geom
_atom_sites_solution_primary direct
_atom_sites_solution_secondary difmap
_audit_creation_method SHELXL-97
_cell_angle_alpha 61.861(4)
_cell_angle_beta 87.197(4)
_cell_angle_gamma 77.763(4)
_cell_formula_units_Z 4
_cell_length_a 12.1707(6)
_cell_length_b 19.6297(10)
_cell_length_c 20.3094(10)
_cell_measurement_temperature 173(2)
_cell_volume 4174.0(4)
_computing_cell_refinement X-AREA
_computing_data_collection X-AREA
_computing_data_reduction X-AREA
_computing_structure_refinement 'SHELXL-97 (Sheldrick, 1997)'
_computing_structure_solution 'SHELXS-97 (Sheldrick, 1990)'
_diffrn_ambient_temperature 173(2)
_diffrn_measured_fraction_theta_full 0.998
_diffrn_measured_fraction_theta_max 0.998
_diffrn_measurement_device_type 'STOE IPDS II'
_diffrn_measurement_method oemga-scans
_diffrn_radiation_monochromator graphite
_diffrn_radiation_source 'fine-focus sealed tube'
_diffrn_radiation_type MoK\a
_diffrn_radiation_wavelength 0.71073
_diffrn_reflns_av_R_equivalents 0.0630
_diffrn_reflns_av_sigmaI/netI 0.0464
_diffrn_reflns_limit_h_max 14
_diffrn_reflns_limit_h_min -14
_diffrn_reflns_limit_k_max 23
_diffrn_reflns_limit_k_min -23
_diffrn_reflns_limit_l_max 24
_diffrn_reflns_limit_l_min -23
_diffrn_reflns_number 55191
_diffrn_reflns_theta_full 25.35
_diffrn_reflns_theta_max 25.35
_diffrn_reflns_theta_min 2.85
_exptl_absorpt_coefficient_mu 1.540
_exptl_absorpt_correction_T_max 0.73530
_exptl_absorpt_correction_T_min 0.63575
_exptl_absorpt_correction_type empirical
_exptl_absorpt_process_details mulabs
_exptl_crystal_colour colourless
_exptl_crystal_density_diffrn 1.167
_exptl_crystal_density_method 'not measured'
_exptl_crystal_description block
_exptl_crystal_F_000 1568
_exptl_crystal_size_max 0.30
_exptl_crystal_size_mid 0.22
_exptl_crystal_size_min 0.20
_refine_diff_density_max 0.388
_refine_diff_density_min -0.616
_refine_diff_density_rms 0.059
_refine_ls_extinction_method none
_refine_ls_goodness_of_fit_ref 1.433
_refine_ls_hydrogen_treatment mixed
_refine_ls_matrix_type full
_refine_ls_number_parameters 849
_refine_ls_number_reflns 15293
_refine_ls_number_restraints 23
_refine_ls_restrained_S_all 1.434
_refine_ls_R_factor_all 0.0946
_refine_ls_R_factor_gt 0.0841
_refine_ls_shift/su_max 0.011
_refine_ls_shift/su_mean 0.001
_refine_ls_structure_factor_coef Fsqd
_refine_ls_weighting_details 'calc w=1/[\s^2^(Fo^2^)+(0.0057P)^2^+6.7590P] where P=(Fo^2^+2Fc^2^)/3'
_refine_ls_weighting_scheme calc
_refine_ls_wR_factor_gt 0.1229
_refine_ls_wR_factor_ref 0.1256
_reflns_number_gt 13705
_reflns_number_total 15293
_reflns_threshold_expression >2sigma(I)
_cod_data_source_file om301010m_si_001.cif
_cod_data_source_block 1a
_cod_original_sg_symbol_H-M P-1
_cod_database_code 4080128

loop_
_symmetry_equiv_pos_as_xyz
'x, y, z'
'-x, -y, -z'

loop_
_atom_site_label
_atom_site_type_symbol
_atom_site_fract_x
_atom_site_fract_y
_atom_site_fract_z
_atom_site_U_iso_or_equiv
_atom_site_adp_type
_atom_site_occupancy
_atom_site_symmetry_multiplicity
_atom_site_calc_flag
_atom_site_refinement_flags
_atom_site_disorder_assembly
_atom_site_disorder_group
Y1 Y 0.09931(4) -0.47906(3) 1.24611(3) 0.03206(12) Uani 1 1 d . . .
Y2 Y 0.60470(4) 0.06803(3) 0.68431(3) 0.03130(11) Uani 1 1 d . . .
Si1 Si -0.14925(12) -0.48495(9) 1.34362(8) 0.0449(4) Uani 1 1 d . . .
Si2 Si 0.02884(12) -0.63130(8) 1.36700(9) 0.0454(4) Uani 1 1 d . . .
Si3 Si 0.35091(12) -0.46276(9) 1.21708(9) 0.0465(4) Uani 1 1 d . . .
Si4 Si 0.32856(13) -0.57067(9) 1.38230(9) 0.0478(4) Uani 1 1 d . . .
Si5 Si 0.45385(14) 0.23308(9) 0.65113(9) 0.0522(4) Uani 1 1 d . . .
Si6 Si 0.45775(14) 0.12268(10) 0.81623(10) 0.0527(4) Uani 1 1 d . . .
Si7 Si 0.77110(12) 0.16485(8) 0.58648(8) 0.0421(3) Uani 1 1 d . . .
Si8 Si 0.71296(13) 0.07439(9) 0.51162(8) 0.0455(4) Uani 1 1 d . . .
O1 O 0.0734(3) -0.36847(19) 1.26836(19) 0.0450(8) Uani 1 1 d . A .
O2 O 0.4448(3) 0.0561(2) 0.63259(19) 0.0451(8) Uani 1 1 d . . .
N1 N 0.0136(3) -0.3859(2) 1.1257(2) 0.0377(9) Uani 1 1 d . . .
N2 N 0.0735(3) -0.5143(2) 1.1522(2) 0.0347(9) Uani 1 1 d . . .
N3 N -0.0273(3) -0.5335(2) 1.3272(2) 0.0366(9) Uani 1 1 d . . .
N4 N 0.2780(3) -0.5106(2) 1.2918(2) 0.0398(10) Uani 1 1 d . . .
N5 N 0.6209(3) -0.0684(2) 0.7619(2) 0.0378(9) Uani 1 1 d . . .
N6 N 0.7581(3) -0.0126(2) 0.7734(2) 0.0361(9) Uani 1 1 d . . .
N7 N 0.4945(3) 0.1439(2) 0.7281(2) 0.0429(10) Uani 1 1 d . . .
N8 N 0.7010(3) 0.1026(2) 0.5793(2) 0.0406(10) Uani 1 1 d . . .
C1 C -0.0486(4) -0.3080(3) 1.0784(3) 0.0395(11) Uani 1 1 d . . .
C2 C -0.1661(5) -0.2908(3) 1.0744(3) 0.0504(14) Uani 1 1 d . . .
C3 C -0.2233(5) -0.2131(3) 1.0296(3) 0.0601(16) Uani 1 1 d . . .
H3 H -0.3033 -0.2011 1.0263 0.072 Uiso 1 1 calc R . .
C4 C -0.1670(5) -0.1541(3) 0.9905(3) 0.0564(15) Uani 1 1 d . . .
H4 H -0.2077 -0.1018 0.9594 0.068 Uiso 1 1 calc R . .
C5 C -0.0514(5) -0.1706(3) 0.9961(3) 0.0539(15) Uani 1 1 d . . .
H5 H -0.0126 -0.1290 0.9698 0.065 Uiso 1 1 calc R . .
C6 C 0.0100(5) -0.2473(3) 1.0398(3) 0.0441(12) Uani 1 1 d . . .
C7 C -0.2328(5) -0.3526(4) 1.1202(4) 0.078(2) Uani 1 1 d . . .
H7A H -0.1808 -0.4052 1.1414 0.094 Uiso 1 1 calc R . .
H7B H -0.2615 -0.3438 1.1626 0.094 Uiso 1 1 calc R . .
C8 C -0.3282(7) -0.3548(4) 1.0804(4) 0.090(2) Uani 1 1 d . . .
H8A H -0.3794 -0.3027 1.0575 0.135 Uiso 1 1 calc R . .
H8B H -0.3685 -0.3944 1.1157 0.135 Uiso 1 1 calc R . .
H8C H -0.3005 -0.3688 1.0412 0.135 Uiso 1 1 calc R . .
C9 C 0.1366(5) -0.2621(3) 1.0468(3) 0.0577(15) Uani 1 1 d . . .
H9A H 0.1588 -0.2125 1.0366 0.069 Uiso 1 1 calc R . .
H9B H 0.1631 -0.3019 1.0989 0.069 Uiso 1 1 calc R . .
C10 C 0.1923(6) -0.2902(4) 0.9952(4) 0.0732(19) Uani 1 1 d . . .
H10A H 0.1678 -0.3379 1.0033 0.110 Uiso 1 1 calc R . .
H10B H 0.2742 -0.3026 1.0047 0.110 Uiso 1 1 calc R . .
H10C H 0.1721 -0.2489 0.9435 0.110 Uiso 1 1 calc R . .
C11 C 0.0203(4) -0.4414(3) 1.1053(3) 0.0362(11) Uani 1 1 d . . .
C12 C 0.0787(4) -0.5764(3) 1.1332(3) 0.0372(11) Uani 1 1 d . . .
C13 C -0.0184(4) -0.6033(3) 1.1306(3) 0.0422(12) Uani 1 1 d . . .
C14 C -0.0081(5) -0.6652(3) 1.1144(3) 0.0496(13) Uani 1 1 d . . .
H14 H -0.0734 -0.6835 1.1121 0.059 Uiso 1 1 calc R . .
C15 C 0.0949(5) -0.7011(3) 1.1014(3) 0.0514(14) Uani 1 1 d . . .
H15 H 0.1000 -0.7430 1.0895 0.062 Uiso 1 1 calc R . .
C16 C 0.1892(5) -0.6760(3) 1.1057(3) 0.0517(14) Uani 1 1 d . . .
H16 H 0.2602 -0.7018 1.0979 0.062 Uiso 1 1 calc R . .
C17 C 0.1839(4) -0.6137(3) 1.1211(3) 0.0428(12) Uani 1 1 d . . .
C18 C 0.2888(5) -0.5861(4) 1.1241(3) 0.0578(15) Uani 1 1 d . . .
H18A H 0.3540 -0.6316 1.1417 0.069 Uiso 1 1 calc R . .
H18B H 0.2812 -0.5654 1.1605 0.069 Uiso 1 1 calc R . .
C19 C 0.3108(7) -0.5219(5) 1.0480(4) 0.089(2) Uani 1 1 d . . .
H19A H 0.3237 -0.5433 1.0127 0.134 Uiso 1 1 calc R . .
H19B H 0.3775 -0.5035 1.0526 0.134 Uiso 1 1 calc R . .
H19C H 0.2454 -0.4775 1.0297 0.134 Uiso 1 1 calc R . .
C20 C -0.1316(5) -0.5647(3) 1.1456(4) 0.0590(16) Uani 1 1 d . . .
H20A H -0.1585 -0.5129 1.1011 0.071 Uiso 1 1 calc R . .
H20B H -0.1208 -0.5545 1.1879 0.071 Uiso 1 1 calc R . .
C21 C -0.2234(5) -0.6124(4) 1.1639(4) 0.079(2) Uani 1 1 d . . .
H21A H -0.2400 -0.6189 1.1207 0.118 Uiso 1 1 calc R . .
H21B H -0.2917 -0.5844 1.1756 0.118 Uiso 1 1 calc R . .
H21C H -0.1973 -0.6645 1.2071 0.118 Uiso 1 1 calc R . .
C22 C -0.0437(5) -0.6929(3) 1.3449(4) 0.0628(16) Uani 1 1 d . . .
H22A H -0.1251 -0.6773 1.3473 0.094 Uiso 1 1 calc R . .
H22B H -0.0173 -0.7487 1.3812 0.094 Uiso 1 1 calc R . .
H22C H -0.0268 -0.6852 1.2945 0.094 Uiso 1 1 calc R . .
C23 C 0.0551(5) -0.6808(3) 1.4703(3) 0.0661(18) Uani 1 1 d . . .
H23A H 0.0902 -0.6483 1.4840 0.099 Uiso 1 1 calc R . .
H23B H 0.1055 -0.7328 1.4870 0.099 Uiso 1 1 calc R . .
H23C H -0.0165 -0.6874 1.4943 0.099 Uiso 1 1 calc R . .
C24 C -0.2771(5) -0.5085(4) 1.3187(4) 0.0700(18) Uani 1 1 d . . .
H24A H -0.2722 -0.5030 1.2681 0.105 Uiso 1 1 calc R . .
H24B H -0.3445 -0.4719 1.3204 0.105 Uiso 1 1 calc R . .
H24C H -0.2815 -0.5629 1.3544 0.105 Uiso 1 1 calc R . .
C25 C -0.1576(6) -0.5028(4) 1.4423(4) 0.078(2) Uani 1 1 d . . .
H25A H -0.1583 -0.5585 1.4755 0.117 Uiso 1 1 calc R . .
H25B H -0.2267 -0.4694 1.4468 0.117 Uiso 1 1 calc R . .
H25C H -0.0921 -0.4898 1.4564 0.117 Uiso 1 1 calc R . .
C26 C 0.4024(6) -0.6718(4) 1.4002(4) 0.078(2) Uani 1 1 d . . .
H26A H 0.3504 -0.6966 1.3878 0.117 Uiso 1 1 calc R . .
H26B H 0.4282 -0.7038 1.4531 0.117 Uiso 1 1 calc R . .
H26C H 0.4673 -0.6682 1.3691 0.117 Uiso 1 1 calc R . .
C27 C 0.4252(5) -0.5297(4) 1.4157(4) 0.0699(18) Uani 1 1 d . . .
H27A H 0.4932 -0.5255 1.3873 0.105 Uiso 1 1 calc R . .
H27B H 0.4462 -0.5649 1.4690 0.105 Uiso 1 1 calc R . .
H27C H 0.3871 -0.4771 1.4084 0.105 Uiso 1 1 calc R . .
C28 C 0.4805(5) -0.5251(4) 1.2043(4) 0.0642(17) Uani 1 1 d . . .
H28A H 0.5395 -0.5378 1.2419 0.096 Uiso 1 1 calc R . .
H28B H 0.5066 -0.4960 1.1542 0.096 Uiso 1 1 calc R . .
H28C H 0.4633 -0.5741 1.2101 0.096 Uiso 1 1 calc R . .
C29 C 0.3886(5) -0.3718(4) 1.2087(4) 0.0664(17) Uani 1 1 d . . .
H29A H 0.3221 -0.3386 1.2161 0.100 Uiso 1 1 calc R . .
H29B H 0.4152 -0.3423 1.1588 0.100 Uiso 1 1 calc R . .
H29C H 0.4483 -0.3867 1.2466 0.100 Uiso 1 1 calc R . .
C30 C 0.1159(6) -0.3809(4) 1.3396(3) 0.0711(19) Uani 1 1 d . . .
H30A H 0.1963 -0.3780 1.3379 0.085 Uiso 0.47(3) 1 calc PR A 1
H30B H 0.1081 -0.4332 1.3803 0.085 Uiso 0.47(3) 1 calc PR A 1
H30C H 0.1949 -0.4112 1.3514 0.085 Uiso 0.53(3) 1 d PR A 2
H30D H 0.0693 -0.4096 1.3806 0.085 Uiso 0.53(3) 1 d PR A 2
C31 C 0.045(3) -0.3157(11) 1.3517(10) 0.072(7) Uani 0.47(3) 1 d P A 1
H31A H -0.0211 -0.3325 1.3798 0.086 Uiso 0.47(3) 1 calc PR . .
H31B H 0.0897 -0.2998 1.3797 0.086 Uiso 0.47(3) 1 calc PR . .
C31B C 0.1077(16) -0.2974(10) 1.3283(11) 0.056(5) Uani 0.53(3) 1 d P A 2
H31C H 0.0973 -0.2958 1.3762 0.067 Uiso 0.53(3) 1 calc PR A 2
H31D H 0.1761 -0.2777 1.3063 0.067 Uiso 0.53(3) 1 calc PR A 2
C32 C 0.0116(7) -0.2520(4) 1.2781(4) 0.083(2) Uani 1 1 d . . .
H32A H 0.0670 -0.2175 1.2606 0.100 Uiso 0.47(3) 1 calc PR A 1
H32B H -0.0629 -0.2197 1.2780 0.100 Uiso 0.47(3) 1 calc PR A 1
H32C H 0.0186 -0.1963 1.2481 0.100 Uiso 0.53(3) 1 d PR A 2
H132 H -0.0573 -0.2532 1.3062 0.100 Uiso 0.53(3) 1 d PR A 2
C33 C 0.0059(5) -0.2882(3) 1.2283(3) 0.0530(14) Uani 1 1 d . A .
H33A H -0.0729 -0.2891 1.2194 0.064 Uiso 1 1 calc R . .
H33B H 0.0371 -0.2582 1.1796 0.064 Uiso 1 1 calc R . .
C34 C 0.5672(4) -0.1329(3) 0.7829(3) 0.0396(11) Uani 1 1 d . . .
C35 C 0.5682(5) -0.1671(3) 0.7362(3) 0.0493(13) Uani 1 1 d . . .
C36 C 0.5059(5) -0.2247(3) 0.7547(4) 0.0649(17) Uani 1 1 d . . .
H36 H 0.5052 -0.2482 0.7231 0.078 Uiso 1 1 calc R . .
C37 C 0.4460(5) -0.2483(4) 0.8168(5) 0.075(2) Uani 1 1 d . . .
H37 H 0.4044 -0.2880 0.8285 0.090 Uiso 1 1 calc R . .
C38 C 0.4452(5) -0.2149(4) 0.8627(4) 0.0671(18) Uani 1 1 d . . .
H38 H 0.4028 -0.2319 0.9059 0.081 Uiso 1 1 calc R . .
C39 C 0.5053(4) -0.1565(3) 0.8474(3) 0.0478(13) Uani 1 1 d . . .
C40 C 0.6349(6) -0.1443(4) 0.6674(3) 0.0641(17) Uani 1 1 d . . .
H40A H 0.6488 -0.0908 0.6508 0.077 Uiso 1 1 calc R . .
H40B H 0.5901 -0.1420 0.6268 0.077 Uiso 1 1 calc R . .
C41 C 0.7465(6) -0.2015(4) 0.6806(4) 0.0729(19) Uani 1 1 d . . .
H41A H 0.7922 -0.2028 0.7198 0.109 Uiso 1 1 calc R . .
H41B H 0.7862 -0.1844 0.6342 0.109 Uiso 1 1 calc R . .
H41C H 0.7333 -0.2545 0.6965 0.109 Uiso 1 1 calc R . .
C42 C 0.4999(6) -0.1155(4) 0.8944(4) 0.0683(18) Uani 1 1 d . . .
H42A H 0.5748 -0.1312 0.9204 0.082 Uiso 1 1 calc R . .
H42B H 0.4862 -0.0578 0.8603 0.082 Uiso 1 1 calc R . .
C43 C 0.4140(7) -0.1300(5) 0.9516(4) 0.100(3) Uani 1 1 d . . .
H43A H 0.3393 -0.1175 0.9275 0.150 Uiso 1 1 calc R . .
H43B H 0.4144 -0.0963 0.9750 0.150 Uiso 1 1 calc R . .
H43C H 0.4317 -0.1857 0.9899 0.150 Uiso 1 1 calc R . .
C44 C 0.7183(4) -0.0771(3) 0.7935(3) 0.0365(11) Uani 1 1 d . . .
C45 C 0.8708(4) -0.0183(3) 0.7963(3) 0.0372(11) Uani 1 1 d . . .
C46 C 0.9634(4) -0.0624(3) 0.7795(3) 0.0422(12) Uani 1 1 d . . .
C47 C 1.0705(4) -0.0628(3) 0.8010(3) 0.0530(15) Uani 1 1 d . . .
H47 H 1.1344 -0.0939 0.7920 0.064 Uiso 1 1 calc R . .
C48 C 1.0855(5) -0.0192(4) 0.8350(3) 0.0598(16) Uani 1 1 d . . .
H48 H 1.1594 -0.0198 0.8486 0.072 Uiso 1 1 calc R . .
C49 C 0.9942(5) 0.0253(3) 0.8494(3) 0.0536(14) Uani 1 1 d . . .
H49 H 1.0056 0.0554 0.8729 0.064 Uiso 1 1 calc R . .
C50 C 0.8857(4) 0.0269(3) 0.8302(3) 0.0418(12) Uani 1 1 d . . .
C51 C 0.9477(4) -0.1052(3) 0.7363(3) 0.0497(13) Uani 1 1 d . . .
H51A H 0.8864 -0.0714 0.6971 0.060 Uiso 1 1 calc R . .
H51B H 0.9224 -0.1542 0.7709 0.060 Uiso 1 1 calc R . .
C52 C 1.0505(5) -0.1273(4) 0.6993(4) 0.0693(18) Uani 1 1 d . . .
H52A H 1.0789 -0.0798 0.6664 0.104 Uiso 1 1 calc R . .
H52B H 1.0298 -0.1508 0.6697 0.104 Uiso 1 1 calc R . .
H52C H 1.1093 -0.1657 0.7378 0.104 Uiso 1 1 calc R . .
C53 C 0.7847(5) 0.0750(3) 0.8471(3) 0.0531(14) Uani 1 1 d . . .
H53A H 0.7534 0.1223 0.7995 0.064 Uiso 1 1 calc R . .
H53B H 0.7264 0.0430 0.8659 0.064 Uiso 1 1 calc R . .
C54 C 0.8050(7) 0.1022(5) 0.9027(4) 0.095(3) Uani 1 1 d . . .
H54A H 0.8347 0.0561 0.9506 0.143 Uiso 1 1 calc R . .
H54B H 0.7339 0.1317 0.9099 0.143 Uiso 1 1 calc R . .
H54C H 0.8595 0.1364 0.8838 0.143 Uiso 1 1 calc R . .
C55 C 0.2989(5) 0.2713(4) 0.6305(4) 0.080(2) Uani 1 1 d . . .
H55A H 0.2634 0.2286 0.6360 0.120 Uiso 1 1 calc R . .
H55B H 0.2841 0.3146 0.5791 0.120 Uiso 1 1 calc R . .
H55C H 0.2677 0.2907 0.6654 0.120 Uiso 1 1 calc R . .
C56 C 0.5166(6) 0.3141(3) 0.6453(4) 0.076(2) Uani 1 1 d . . .
H56A H 0.4818 0.3318 0.6806 0.114 Uiso 1 1 calc R . .
H56B H 0.5034 0.3584 0.5944 0.114 Uiso 1 1 calc R . .
H56C H 0.5978 0.2947 0.6578 0.114 Uiso 1 1 calc R . .
C57 C 0.3091(5) 0.1107(5) 0.8331(4) 0.085(2) Uani 1 1 d . . .
H57A H 0.2576 0.1609 0.8010 0.128 Uiso 1 1 calc R . .
H57B H 0.2949 0.0952 0.8857 0.128 Uiso 1 1 calc R . .
H57C H 0.2968 0.0697 0.8215 0.128 Uiso 1 1 calc R . .
C58 C 0.4766(6) 0.1980(4) 0.8433(4) 0.081(2) Uani 1 1 d . . .
H58A H 0.5532 0.2073 0.8336 0.121 Uiso 1 1 calc R . .
H58B H 0.4645 0.1788 0.8966 0.121 Uiso 1 1 calc R . .
H58C H 0.4220 0.2475 0.8139 0.121 Uiso 1 1 calc R . .
C59 C 0.7325(5) 0.2706(3) 0.5128(3) 0.0569(15) Uani 1 1 d . . .
H59A H 0.7635 0.2758 0.4656 0.085 Uiso 1 1 calc R . .
H59B H 0.7634 0.3034 0.5282 0.085 Uiso 1 1 calc R . .
H59C H 0.6503 0.2879 0.5060 0.085 Uiso 1 1 calc R . .
C60 C 0.9275(4) 0.1325(3) 0.5999(3) 0.0557(15) Uani 1 1 d . . .
H60A H 0.9480 0.0792 0.6424 0.084 Uiso 1 1 calc R . .
H60B H 0.9584 0.1692 0.6097 0.084 Uiso 1 1 calc R . .
H60C H 0.9583 0.1319 0.5546 0.084 Uiso 1 1 calc R . .
C61 C 0.6911(6) 0.1589(4) 0.4149(3) 0.078(2) Uani 1 1 d . . .
H61A H 0.6208 0.1963 0.4106 0.117 Uiso 1 1 calc R . .
H61B H 0.6869 0.1391 0.3790 0.117 Uiso 1 1 calc R . .
H61C H 0.7542 0.1857 0.4041 0.117 Uiso 1 1 calc R . .
C62 C 0.8502(5) 0.0076(4) 0.5186(4) 0.0719(19) Uani 1 1 d . . .
H62A H 0.9114 0.0346 0.5139 0.108 Uiso 1 1 calc R . .
H62B H 0.8520 -0.0068 0.4784 0.108 Uiso 1 1 calc R . .
H62C H 0.8595 -0.0403 0.5671 0.108 Uiso 1 1 calc R . .
C63 C 0.3545(5) 0.0252(4) 0.6786(4) 0.0689(17) Uani 1 1 d U . .
H63A H 0.3731 -0.0333 0.7039 0.083 Uiso 1 1 calc R . .
H63B H 0.3432 0.0427 0.7173 0.083 Uiso 1 1 calc R . .
C64 C 0.2537(6) 0.0548(5) 0.6305(4) 0.096(2) Uani 1 1 d U . .
H64A H 0.1913 0.0798 0.6504 0.116 Uiso 1 1 calc R . .
H64B H 0.2308 0.0111 0.6269 0.116 Uiso 1 1 calc R . .
C65 C 0.2810(5) 0.1143(5) 0.5555(4) 0.082(2) Uani 1 1 d U . .
H65A H 0.2441 0.1110 0.5150 0.098 Uiso 1 1 calc R . .
H65B H 0.2563 0.1686 0.5490 0.098 Uiso 1 1 calc R . .
C66 C 0.4048(5) 0.0929(4) 0.5549(3) 0.0607(15) Uani 1 1 d U . .
H66A H 0.4271 0.0557 0.5342 0.073 Uiso 1 1 calc R . .
H66B H 0.4356 0.1407 0.5245 0.073 Uiso 1 1 calc R . .
H1" H -0.012(4) -0.431(3) 1.059(3) 0.040(14) Uiso 1 1 d . . .
H1' H -0.159(4) -0.402(3) 1.297(3) 0.055(15) Uiso 1 1 d . . .
H2" H 0.755(4) -0.127(3) 0.830(2) 0.031(12) Uiso 1 1 d . . .
H2' H 0.136(5) -0.637(3) 1.334(3) 0.074(18) Uiso 1 1 d . . .
H3' H 0.272(4) -0.434(3) 1.153(3) 0.056(15) Uiso 1 1 d . . .
H4' H 0.234(5) -0.577(3) 1.426(3) 0.074(18) Uiso 1 1 d . . .
H5' H 0.493(4) 0.220(3) 0.591(3) 0.051(14) Uiso 1 1 d . . .
H6' H 0.528(4) 0.052(3) 0.866(3) 0.063(16) Uiso 1 1 d . . .
H7' H 0.734(4) 0.161(3) 0.655(3) 0.043(13) Uiso 1 1 d . . .
H8' H 0.636(4) 0.032(3) 0.520(3) 0.049(14) Uiso 1 1 d . . .

loop_
_atom_site_aniso_label
_atom_site_aniso_U_11
_atom_site_aniso_U_22
_atom_site_aniso_U_33
_atom_site_aniso_U_23
_atom_site_aniso_U_13
_atom_site_aniso_U_12
Y1 0.0315(2) 0.0323(2) 0.0330(3) -0.0157(2) 0.00366(19) -0.00798(19)
Y2 0.0292(2) 0.0315(2) 0.0343(3) -0.0164(2) 0.00225(19) -0.00675(18)
Si1 0.0410(8) 0.0426(8) 0.0455(8) -0.0179(7) 0.0107(7) -0.0066(6)
Si2 0.0394(8) 0.0382(8) 0.0537(9) -0.0171(7) 0.0086(7) -0.0113(6)
Si3 0.0375(8) 0.0560(9) 0.0525(9) -0.0276(8) 0.0048(7) -0.0187(7)
Si4 0.0396(8) 0.0530(9) 0.0503(9) -0.0233(8) -0.0001(7) -0.0110(7)
Si5 0.0583(10) 0.0464(9) 0.0568(10) -0.0322(8) -0.0033(8) -0.0005(7)
Si6 0.0509(9) 0.0583(10) 0.0599(10) -0.0369(9) 0.0143(8) -0.0141(8)
Si7 0.0384(8) 0.0416(8) 0.0424(8) -0.0148(7) 0.0040(6) -0.0138(6)
Si8 0.0413(8) 0.0560(9) 0.0429(8) -0.0270(7) 0.0071(7) -0.0097(7)
O1 0.056(2) 0.0391(19) 0.044(2) -0.0230(17) -0.0019(17) -0.0079(16)
O2 0.0368(19) 0.053(2) 0.045(2) -0.0207(18) -0.0012(16) -0.0153(16)
N1 0.046(2) 0.031(2) 0.034(2) -0.0130(18) 0.0018(18) -0.0085(18)
N2 0.039(2) 0.030(2) 0.035(2) -0.0155(18) 0.0025(18) -0.0062(17)
N3 0.035(2) 0.036(2) 0.037(2) -0.0167(18) 0.0054(18) -0.0078(17)
N4 0.031(2) 0.045(2) 0.045(2) -0.021(2) 0.0025(19) -0.0110(18)
N5 0.035(2) 0.035(2) 0.045(2) -0.0177(19) 0.0008(19) -0.0113(17)
N6 0.036(2) 0.035(2) 0.040(2) -0.0186(19) -0.0013(18) -0.0084(17)
N7 0.043(2) 0.042(2) 0.049(3) -0.026(2) 0.003(2) -0.0064(19)
N8 0.038(2) 0.045(2) 0.038(2) -0.020(2) 0.0070(19) -0.0103(19)
C1 0.053(3) 0.034(3) 0.031(3) -0.016(2) 0.003(2) -0.008(2)
C2 0.051(3) 0.040(3) 0.046(3) -0.012(3) 0.007(3) -0.003(2)
C3 0.054(4) 0.053(4) 0.053(4) -0.016(3) 0.006(3) 0.003(3)
C4 0.074(4) 0.036(3) 0.044(3) -0.011(3) 0.005(3) -0.001(3)
C5 0.076(4) 0.037(3) 0.043(3) -0.011(3) 0.004(3) -0.022(3)
C6 0.055(3) 0.040(3) 0.037(3) -0.017(2) 0.004(2) -0.014(2)
C7 0.047(4) 0.054(4) 0.086(5) 0.004(3) 0.007(3) -0.009(3)
C8 0.107(6) 0.083(5) 0.072(5) -0.018(4) 0.002(4) -0.052(5)
C9 0.072(4) 0.048(3) 0.050(3) -0.017(3) 0.001(3) -0.022(3)
C10 0.074(5) 0.087(5) 0.067(4) -0.037(4) 0.013(4) -0.032(4)
C11 0.036(3) 0.041(3) 0.036(3) -0.020(2) 0.008(2) -0.013(2)
C12 0.048(3) 0.033(2) 0.030(3) -0.015(2) -0.002(2) -0.007(2)
C13 0.050(3) 0.040(3) 0.040(3) -0.020(2) -0.004(2) -0.012(2)
C14 0.064(4) 0.047(3) 0.045(3) -0.024(3) -0.002(3) -0.019(3)
C15 0.082(4) 0.036(3) 0.037(3) -0.019(2) -0.001(3) -0.009(3)
C16 0.062(4) 0.044(3) 0.046(3) -0.024(3) 0.004(3) 0.001(3)
C17 0.048(3) 0.040(3) 0.037(3) -0.019(2) -0.001(2) -0.001(2)
C18 0.041(3) 0.069(4) 0.075(4) -0.046(4) 0.006(3) -0.004(3)
C19 0.098(6) 0.107(6) 0.088(6) -0.053(5) 0.030(5) -0.059(5)
C20 0.044(3) 0.060(4) 0.083(4) -0.040(3) 0.003(3) -0.016(3)
C21 0.050(4) 0.092(5) 0.120(6) -0.067(5) 0.012(4) -0.025(4)
C22 0.066(4) 0.049(3) 0.081(5) -0.034(3) 0.016(3) -0.023(3)
C23 0.056(4) 0.051(3) 0.062(4) -0.002(3) -0.003(3) -0.013(3)
C24 0.038(3) 0.073(4) 0.086(5) -0.028(4) 0.006(3) -0.012(3)
C25 0.094(5) 0.077(5) 0.066(4) -0.042(4) 0.025(4) -0.007(4)
C26 0.078(5) 0.063(4) 0.077(5) -0.029(4) -0.021(4) 0.011(4)
C27 0.060(4) 0.091(5) 0.058(4) -0.029(4) -0.010(3) -0.027(4)
C28 0.044(3) 0.090(5) 0.071(4) -0.046(4) 0.009(3) -0.019(3)
C29 0.066(4) 0.071(4) 0.074(4) -0.035(4) 0.009(3) -0.036(3)
C30 0.107(5) 0.059(4) 0.052(4) -0.036(3) -0.024(4) 0.004(4)
C31 0.100(19) 0.067(10) 0.055(10) -0.038(8) 0.004(10) -0.005(10)
C31B 0.054(9) 0.075(9) 0.069(10) -0.058(8) 0.004(7) -0.014(7)
C32 0.130(7) 0.056(4) 0.069(5) -0.039(4) -0.017(5) -0.001(4)
C33 0.068(4) 0.040(3) 0.049(3) -0.021(3) -0.005(3) -0.005(3)
C34 0.035(3) 0.032(3) 0.047(3) -0.013(2) -0.004(2) -0.009(2)
C35 0.050(3) 0.037(3) 0.057(4) -0.020(3) -0.007(3) -0.005(2)
C36 0.067(4) 0.048(3) 0.083(5) -0.031(3) -0.012(4) -0.017(3)
C37 0.056(4) 0.057(4) 0.111(6) -0.032(4) 0.000(4) -0.029(3)
C38 0.050(4) 0.058(4) 0.080(5) -0.018(4) 0.022(3) -0.026(3)
C39 0.040(3) 0.044(3) 0.052(3) -0.016(3) 0.004(3) -0.011(2)
C40 0.091(5) 0.054(4) 0.050(4) -0.027(3) 0.002(3) -0.014(3)
C41 0.084(5) 0.079(5) 0.068(4) -0.043(4) 0.018(4) -0.025(4)
C42 0.067(4) 0.075(4) 0.063(4) -0.034(4) 0.020(3) -0.016(3)
C43 0.086(6) 0.130(7) 0.078(5) -0.052(5) 0.023(4) -0.009(5)
C44 0.036(3) 0.033(3) 0.037(3) -0.014(2) 0.001(2) -0.005(2)
C45 0.032(3) 0.036(3) 0.034(3) -0.007(2) -0.003(2) -0.012(2)
C46 0.042(3) 0.036(3) 0.037(3) -0.007(2) 0.006(2) -0.012(2)
C47 0.030(3) 0.053(3) 0.058(4) -0.012(3) 0.002(3) -0.009(2)
C48 0.042(3) 0.065(4) 0.061(4) -0.015(3) -0.009(3) -0.026(3)
C49 0.052(3) 0.052(3) 0.054(4) -0.017(3) -0.006(3) -0.023(3)
C50 0.046(3) 0.036(3) 0.037(3) -0.009(2) -0.005(2) -0.016(2)
C51 0.047(3) 0.042(3) 0.051(3) -0.016(3) 0.008(3) -0.009(2)
C52 0.059(4) 0.068(4) 0.085(5) -0.043(4) 0.020(4) -0.010(3)
C53 0.067(4) 0.044(3) 0.051(3) -0.023(3) -0.002(3) -0.014(3)
C54 0.092(6) 0.138(7) 0.106(6) -0.094(6) 0.016(5) -0.038(5)
C55 0.071(5) 0.076(5) 0.087(5) -0.049(4) -0.020(4) 0.023(4)
C56 0.115(6) 0.048(4) 0.066(4) -0.027(3) -0.009(4) -0.017(4)
C57 0.058(4) 0.122(6) 0.099(6) -0.069(5) 0.030(4) -0.029(4)
C58 0.106(6) 0.090(5) 0.074(5) -0.059(4) 0.025(4) -0.030(4)
C59 0.053(3) 0.047(3) 0.055(4) -0.009(3) 0.006(3) -0.017(3)
C60 0.045(3) 0.052(3) 0.063(4) -0.019(3) 0.006(3) -0.018(3)
C61 0.100(6) 0.080(5) 0.042(4) -0.028(3) -0.005(4) 0.002(4)
C62 0.060(4) 0.093(5) 0.069(4) -0.052(4) 0.004(3) 0.006(4)
C63 0.042(3) 0.085(4) 0.072(4) -0.024(3) 0.003(3) -0.030(3)
C64 0.045(3) 0.129(5) 0.081(4) -0.020(4) -0.004(3) -0.023(4)
C65 0.049(3) 0.105(5) 0.069(4) -0.025(3) -0.013(3) -0.007(3)
C66 0.056(3) 0.079(4) 0.047(3) -0.028(3) -0.005(3) -0.019(3)

loop_
_atom_type_symbol
_atom_type_description
_atom_type_scat_dispersion_real
_atom_type_scat_dispersion_imag
_atom_type_scat_source
C C 0.0033 0.0016 'International Tables Vol C Tables 4.2.6.8 and 6.1.1.4'
H H 0.0000 0.0000 'International Tables Vol C Tables 4.2.6.8 and 6.1.1.4'
N N 0.0061 0.0033 'International Tables Vol C Tables 4.2.6.8 and 6.1.1.4'
Si Si 0.0817 0.0704 'International Tables Vol C Tables 4.2.6.8 and 6.1.1.4'
O O 0.0106 0.0060 'International Tables Vol C Tables 4.2.6.8 and 6.1.1.4'
Y Y -2.7962 3.5667 'International Tables Vol C Tables 4.2.6.8 and 6.1.1.4'

loop_
_geom_angle_atom_site_label_1
_geom_angle_atom_site_label_2
_geom_angle_atom_site_label_3
_geom_angle
N3 Y1 N4 117.09(14)
N3 Y1 N2 101.72(14)
N4 Y1 N2 115.21(14)
N3 Y1 N1 111.86(14)
N4 Y1 N1 130.75(14)
N2 Y1 N1 57.19(13)
N3 Y1 O1 93.55(13)
N4 Y1 O1 86.91(13)
N2 Y1 O1 142.14(12)
N1 Y1 O1 85.00(12)
N3 Y1 C11 107.78(14)
N4 Y1 C11 129.23(14)
N2 Y1 C11 28.65(13)
N1 Y1 C11 28.60(13)
O1 Y1 C11 113.59(13)
N3 Y1 Si2 31.79(10)
N4 Y1 Si2 96.61(11)
N2 Y1 Si2 90.73(9)
N1 Y1 Si2 129.62(10)
O1 Y1 Si2 118.17(9)
C11 Y1 Si2 110.77(10)
N3 Y1 Si3 148.30(10)
N4 Y1 Si3 31.23(11)
N2 Y1 Si3 96.95(10)
N1 Y1 Si3 99.77(10)
O1 Y1 Si3 86.98(9)
C11 Y1 Si3 100.92(10)
Si2 Y1 Si3 123.79(4)
N7 Y2 N8 130.33(15)
N7 Y2 N5 113.80(14)
N8 Y2 N5 115.87(14)
N7 Y2 O2 90.81(14)
N8 Y2 O2 95.35(13)
N5 Y2 O2 83.00(13)
N7 Y2 N6 107.83(14)
N8 Y2 N6 98.45(14)
N5 Y2 N6 57.08(13)
O2 Y2 N6 139.87(12)
N7 Y2 C44 114.65(15)
N8 Y2 C44 108.65(14)
N5 Y2 C44 28.42(13)
O2 Y2 C44 111.26(13)
N6 Y2 C44 28.68(13)
N7 Y2 Si7 106.26(11)
N8 Y2 Si7 33.01(11)
N5 Y2 Si7 132.31(10)
O2 Y2 Si7 122.00(9)
N6 Y2 Si7 87.21(10)
C44 Y2 Si7 110.44(10)
N7 Y2 Si5 31.58(11)
N8 Y2 Si5 100.52(11)
N5 Y2 Si5 141.97(10)
O2 Y2 Si5 83.00(9)
N6 Y2 Si5 130.38(10)
C44 Y2 Si5 145.62(11)
Si7 Y2 Si5 84.61(4)
N3 Si1 C25 113.7(3)
N3 Si1 C24 113.1(3)
C25 Si1 C24 107.9(3)
N3 Si2 C22 117.3(2)
N3 Si2 C23 115.0(3)
C22 Si2 C23 107.5(3)
N3 Si2 Y1 44.45(13)
C22 Si2 Y1 123.6(2)
C23 Si2 Y1 128.8(2)
N4 Si3 C29 115.9(3)
N4 Si3 C28 115.6(3)
C29 Si3 C28 108.0(3)
N4 Si3 Y1 43.68(14)
C29 Si3 Y1 117.5(2)
C28 Si3 Y1 134.5(2)
N4 Si4 C26 113.2(3)
N4 Si4 C27 113.7(3)
C26 Si4 C27 108.1(3)
N7 Si5 C56 115.9(3)
N7 Si5 C55 115.8(3)
C56 Si5 C55 108.1(3)
N7 Si5 Y2 44.16(14)
C56 Si5 Y2 121.3(2)
C55 Si5 Y2 130.6(2)
N7 Si6 C58 113.4(3)
N7 Si6 C57 113.7(3)
C58 Si6 C57 107.1(3)
N8 Si7 C60 116.4(2)
N8 Si7 C59 116.0(2)
C60 Si7 C59 109.3(3)
N8 Si7 Y2 46.70(14)
C60 Si7 Y2 125.17(18)
C59 Si7 Y2 125.03(19)
N8 Si8 C62 113.2(3)
N8 Si8 C61 113.6(3)
C62 Si8 C61 108.0(3)
C30 O1 C33 108.7(4)
C30 O1 Y1 118.3(3)
C33 O1 Y1 132.2(3)
C66 O2 C63 108.1(4)
C66 O2 Y2 129.0(3)
C63 O2 Y2 121.2(3)
C11 N1 C1 119.3(4)
C11 N1 Y1 92.2(3)
C1 N1 Y1 147.5(3)
C11 N2 C12 119.6(4)
C11 N2 Y1 92.3(3)
C12 N2 Y1 147.3(3)
Si2 N3 Si1 129.5(2)
Si2 N3 Y1 103.75(18)
Si1 N3 Y1 126.7(2)
Si3 N4 Si4 127.6(2)
Si3 N4 Y1 105.1(2)
Si4 N4 Y1 127.3(2)
C44 N5 C34 122.1(4)
C44 N5 Y2 93.4(3)
C34 N5 Y2 144.6(3)
C44 N6 C45 120.8(4)
C44 N6 Y2 91.9(3)
C45 N6 Y2 145.1(3)
Si6 N7 Si5 125.1(2)
Si6 N7 Y2 130.7(2)
Si5 N7 Y2 104.3(2)
Si7 N8 Si8 126.3(2)
Si7 N8 Y2 100.30(19)
Si8 N8 Y2 133.3(2)
C2 C1 C6 120.1(5)
C2 C1 N1 120.9(4)
C6 C1 N1 118.9(5)
C3 C2 C1 118.9(5)
C3 C2 C7 119.0(5)
C1 C2 C7 122.0(5)
C4 C3 C2 121.4(6)
C3 C4 C5 119.8(5)
C4 C5 C6 121.1(5)
C5 C6 C1 118.7(5)
C5 C6 C9 119.3(5)
C1 C6 C9 122.0(5)
C8 C7 C2 116.1(6)
C10 C9 C6 112.9(5)
N1 C11 N2 118.0(5)
N1 C11 Y1 59.2(3)
N2 C11 Y1 59.0(3)
C13 C12 C17 119.8(4)
C13 C12 N2 121.0(4)
C17 C12 N2 119.1(4)
C14 C13 C12 118.7(5)
C14 C13 C20 121.2(5)
C12 C13 C20 120.1(4)
C15 C14 C13 121.5(5)
C16 C15 C14 119.6(5)
C15 C16 C17 121.5(5)
C16 C17 C12 118.9(5)
C16 C17 C18 120.5(5)
C12 C17 C18 120.6(5)
C17 C18 C19 111.8(5)
C13 C20 C21 115.4(5)
O1 C30 C31 105.3(8)
O1 C30 C31B 103.9(7)
C31 C30 C31B 35.5(8)
C32 C31 C30 104.8(12)
C32 C31B C30 104.0(9)
C31B C32 C31 37.7(9)
C31B C32 C33 106.9(7)
C31 C32 C33 107.0(8)
O1 C33 C32 105.3(5)
C35 C34 C39 120.8(5)
C35 C34 N5 120.0(5)
C39 C34 N5 118.9(5)
C36 C35 C34 118.4(6)
C36 C35 C40 119.3(6)
C34 C35 C40 122.3(5)
C37 C36 C35 121.4(6)
C36 C37 C38 120.2(6)
C37 C38 C39 121.5(6)
C38 C39 C34 117.6(5)
C38 C39 C42 122.4(5)
C34 C39 C42 119.9(5)
C35 C40 C41 112.6(5)
C43 C42 C39 117.5(6)
N5 C44 N6 117.5(4)
N5 C44 Y2 58.2(2)
N6 C44 Y2 59.4(2)
C50 C45 C46 121.1(4)
C50 C45 N6 117.7(4)
C46 C45 N6 121.0(4)
C47 C46 C45 117.8(5)
C47 C46 C51 121.1(5)
C45 C46 C51 121.1(5)
C48 C47 C46 121.3(5)
C47 C48 C49 120.2(5)
C48 C49 C50 120.9(5)
C49 C50 C45 118.7(5)
C49 C50 C53 121.0(5)
C45 C50 C53 120.3(4)
C46 C51 C52 116.1(5)
C54 C53 C50 116.6(5)
C64 C63 O2 107.8(5)
C63 C64 C65 106.6(6)
C66 C65 C64 104.5(5)
O2 C66 C65 105.0(5)

loop_
_geom_bond_atom_site_label_1
_geom_bond_atom_site_label_2
_geom_bond_distance
Y1 N3 2.240(4)
Y1 N4 2.249(4)
Y1 N2 2.368(4)
Y1 N1 2.373(4)
Y1 O1 2.375(3)
Y1 C11 2.760(5)
Y1 Si2 3.1071(15)
Y1 Si3 3.1444(15)
Y2 N7 2.257(4)
Y2 N8 2.260(4)
Y2 N5 2.350(4)
Y2 O2 2.361(3)
Y2 N6 2.376(4)
Y2 C44 2.760(5)
Y2 Si7 3.0556(15)
Y2 Si5 3.1402(16)
Si1 N3 1.695(4)
Si1 C25 1.866(6)
Si1 C24 1.869(6)
Si2 N3 1.685(4)
Si2 C22 1.856(6)
Si2 C23 1.860(6)
Si3 N4 1.689(4)
Si3 C29 1.866(6)
Si3 C28 1.868(6)
Si4 N4 1.704(4)
Si4 C26 1.864(6)
Si4 C27 1.867(6)
Si5 N7 1.697(4)
Si5 C56 1.858(6)
Si5 C55 1.864(6)
Si6 N7 1.695(4)
Si6 C58 1.861(6)
Si6 C57 1.868(6)
Si7 N8 1.692(4)
Si7 C60 1.864(5)
Si7 C59 1.869(5)
Si8 N8 1.698(4)
Si8 C62 1.857(6)
Si8 C61 1.863(6)
O1 C30 1.452(6)
O1 C33 1.458(6)
O2 C66 1.448(6)
O2 C63 1.448(6)
N1 C11 1.322(6)
N1 C1 1.424(6)
N2 C11 1.325(6)
N2 C12 1.431(6)
N5 C44 1.316(6)
N5 C34 1.423(6)
N6 C44 1.325(6)
N6 C45 1.434(6)
C1 C2 1.394(7)
C1 C6 1.404(7)
C2 C3 1.393(7)
C2 C7 1.509(8)
C3 C4 1.363(8)
C4 C5 1.374(8)
C5 C6 1.392(7)
C6 C9 1.507(8)
C7 C8 1.466(9)
C9 C10 1.477(8)
C12 C13 1.405(7)
C12 C17 1.407(7)
C13 C14 1.384(7)
C13 C20 1.516(7)
C14 C15 1.380(8)
C15 C16 1.363(8)
C16 C17 1.387(7)
C17 C18 1.503(7)
C18 C19 1.520(9)
C20 C21 1.528(8)
C30 C31 1.499(18)
C30 C31B 1.524(15)
C31 C32 1.430(17)
C31B C32 1.420(14)
C32 C33 1.497(8)
C34 C35 1.395(7)
C34 C39 1.408(7)
C35 C36 1.390(8)
C35 C40 1.505(8)
C36 C37 1.356(9)
C37 C38 1.367(9)
C38 C39 1.394(8)
C39 C42 1.502(8)
C40 C41 1.511(8)
C42 C43 1.490(9)
C45 C50 1.397(7)
C45 C46 1.401(7)
C46 C47 1.393(7)
C46 C51 1.512(7)
C47 C48 1.370(8)
C48 C49 1.371(8)
C49 C50 1.385(7)
C50 C53 1.514(7)
C51 C52 1.519(7)
C53 C54 1.509(8)
C63 C64 1.440(8)
C64 C65 1.494(9)
C65 C66 1.476(8)
